data_4517185
loop_
_publ_author_name
'Hou, Shu-Fen'
'Chen, Jia-Yi'
'Xue, Minghui'
'Jia, Mengjing'
'Zhai, Xiaofang'
'Liao, Rong-Zhen'
'Tung, Chen-Ho'
'Wang, Wenguang'

_publ_section_title
;
 Cooperative Molybdenum-Thiolate Reactivity for Transfer Hydrogenation of
 Nitriles
;
_journal_name_full 'ACS Catalysis'
_journal_page_first 380
_journal_paper_doi 10.1021/acscatal.9b04455
_journal_year 2019
_chemical_formula_moiety 'C28 H32 B Mo P S'
_chemical_formula_sum 'C28 H32 B Mo P S'
_chemical_formula_weight 538.31
_space_group_crystal_system monoclinic
_space_group_IT_number 14
_space_group_name_Hall '-P 2yn'
_space_group_name_H-M_alt 'P 1 21/n 1'
_atom_sites_solution_hydrogens mixed
_atom_sites_solution_primary dual
_audit_creation_date 2019-09-09
_audit_creation_method
;
Olex2 1.2
(compiled 2018.05.29 svn.r3508 for OlexSys, GUI svn.r5506)
;
_cell_angle_alpha 90
_cell_angle_beta 105.260(2)
_cell_angle_gamma 90
_cell_formula_units_Z 4
_cell_length_a 10.8462(2)
_cell_length_b 16.9076(3)
_cell_length_c 14.8894(3)
_cell_measurement_reflns_used 10189
_cell_measurement_temperature 173.00(10)
_cell_measurement_theta_max 76.1000
_cell_measurement_theta_min 4.0030
_cell_volume 2634.19(9)
_computing_cell_refinement 'CrysAlisPro 1.171.40.25a (Rigaku OD, 2018)'
_computing_data_collection 'CrysAlisPro 1.171.40.25a (Rigaku OD, 2018)'
_computing_data_reduction 'CrysAlisPro 1.171.40.25a (Rigaku OD, 2018)'
_computing_molecular_graphics 'Olex2 (Dolomanov et al., 2009)'
_computing_publication_material 'Olex2 (Dolomanov et al., 2009)'
_computing_structure_refinement 'ShelXL (Sheldrick, 2015)'
_computing_structure_solution 'ShelXT (Sheldrick, 2015)'
_diffrn_ambient_environment N~2~
_diffrn_ambient_temperature 173.00(10)
_diffrn_detector 'CCD plate'
_diffrn_detector_area_resol_mean 10.0000
_diffrn_detector_type HyPix
_diffrn_measured_fraction_theta_full 0.978
_diffrn_measured_fraction_theta_max 0.991
_diffrn_measurement_details
;
List of Runs (angles in degrees, time in seconds):

  # Type    Start    End  Width  t~exp~   \w     \q     \k     \f   Frames
--------------------------------------------------------------------------
  1  \w   -120.00 -69.00   1.00    0.10    --  -48.45-130.00-104.00   51
  2  \w    -86.00 -61.00   1.00    0.10    --  -48.45 140.00 141.00   25
  3  \w   -114.00 -89.00   1.00    0.10    --  -48.45-140.00  81.00   25
  4  \w     53.00 105.00   1.00    0.10    --   48.45-140.00  81.00   52
  5  \w     42.00  67.00   1.00    0.10    --   48.45-130.00-104.00   25
  6  \w   -134.00 -76.00   1.00    0.10    --  -86.25-130.00-104.00   58
  7  \w    -84.00 -59.00   1.00    0.10    --  -86.25 140.00 141.00   25
  8  \w    106.00 131.00   1.00    0.10    --  106.49 140.00 141.00   25
  9  \w     82.00 126.00   1.00    0.10    --  106.49-140.00  81.00   44
 10  \w    109.00 134.00   1.00    0.10    --  106.49 130.00 -32.00   25
 11  \w     35.00 119.00   1.00    0.10    --  106.49-130.00-104.00   84
 12  \w   -112.00 -27.00   1.00    0.10    --  -48.45 -77.00-120.00   85
 13  \w   -148.00 -80.00   1.00    0.10    --  -86.25 -94.00   0.00   68
 14  \w    103.00 178.00   1.00    0.10    --  106.49  30.00 -30.00   75
 15  \w     36.00 107.00   1.00    0.10    --  106.49 -94.00  60.00   71
 16  \w     37.00 119.00   1.00    0.10    --  106.49 -30.00-180.00   82
 17  \w     39.00 119.00   1.00    0.10    --  106.49 -45.00-150.00   80
;
_diffrn_measurement_device 'four-circle diffractometer'
_diffrn_measurement_device_type 'XtaLAB Synergy, Dualflex, HyPix'
_diffrn_measurement_method '\w scans'
_diffrn_orient_matrix_type 'CrysAlisPro convention (1999,Acta A55,543-557)'
_diffrn_orient_matrix_UB_11 -0.1355458000
_diffrn_orient_matrix_UB_12 -0.0337423000
_diffrn_orient_matrix_UB_13 -0.0132070000
_diffrn_orient_matrix_UB_21 -0.0532728000
_diffrn_orient_matrix_UB_22 0.0845630000
_diffrn_orient_matrix_UB_23 -0.0010513000
_diffrn_orient_matrix_UB_31 -0.0214760000
_diffrn_orient_matrix_UB_32 0.0033150000
_diffrn_orient_matrix_UB_33 -0.1064048000
_diffrn_radiation_monochromator mirror
_diffrn_radiation_probe x-ray
_diffrn_radiation_type CuK\a
_diffrn_radiation_wavelength 1.54184
_diffrn_reflns_av_R_equivalents 0.0475
_diffrn_reflns_av_unetI/netI 0.0443
_diffrn_reflns_Laue_measured_fraction_full 0.978
_diffrn_reflns_Laue_measured_fraction_max 0.991
_diffrn_reflns_limit_h_max 12
_diffrn_reflns_limit_h_min -12
_diffrn_reflns_limit_k_max 20
_diffrn_reflns_limit_k_min -20
_diffrn_reflns_limit_l_max 14
_diffrn_reflns_limit_l_min -17
_diffrn_reflns_number 16030
_diffrn_reflns_point_group_measured_fraction_full 0.978
_diffrn_reflns_point_group_measured_fraction_max 0.991
_diffrn_reflns_theta_full 67.684
_diffrn_reflns_theta_max 67.055
_diffrn_reflns_theta_min 4.038
_diffrn_source 'micro-focus sealed X-ray tube'
_diffrn_source_type 'PhotonJet (Cu) X-ray Source'
_exptl_absorpt_coefficient_mu 5.471
_exptl_absorpt_correction_T_max 1.00000
_exptl_absorpt_correction_T_min 0.35349
_exptl_absorpt_correction_type multi-scan
_exptl_absorpt_process_details
;
CrysAlisPro 1.171.40.25a (Rigaku Oxford Diffraction, 2018)
Empirical absorption correction using spherical harmonics,
 implemented in SCALE3 ABSPACK scaling algorithm.
;
_exptl_crystal_density_diffrn 1.357
_exptl_crystal_description block
_exptl_crystal_F_000 1112
_refine_diff_density_max 0.966
_refine_diff_density_min -0.744
_refine_diff_density_rms 0.111
_refine_ls_extinction_method none
_refine_ls_goodness_of_fit_ref 1.048
_refine_ls_hydrogen_treatment mixed
_refine_ls_matrix_type full
_refine_ls_number_parameters 306
_refine_ls_number_reflns 4648
_refine_ls_number_restraints 0
_refine_ls_restrained_S_all 1.048
_refine_ls_R_factor_all 0.0463
_refine_ls_R_factor_gt 0.0364
_refine_ls_shift/su_max 0.001
_refine_ls_shift/su_mean 0.000
_refine_ls_structure_factor_coef Fsqd
_refine_ls_weighting_details 'w=1/[\s^2^(Fo^2^)+(0.0466P)^2^+5.3849P] where P=(Fo^2^+2Fc^2^)/3'
_refine_ls_weighting_scheme calc
_refine_ls_wR_factor_gt 0.0933
_refine_ls_wR_factor_ref 0.1029
_reflns_Friedel_coverage 0.000
_reflns_number_gt 4190
_reflns_number_total 4648
_reflns_threshold_expression 'I > 2\s(I)'
_cod_data_source_file cs9b04455_si_002.cif
_cod_data_source_block 20190327hsf-1
_cod_database_code 4517185
_shelxl_version_number 2013-4
_shelx_space_group_comment
;
The symmetry employed for this shelxl refinement is uniquely defined
by the following loop, which should always be used as a source of
symmetry information in preference to the above space-group names.
They are only intended as comments.
;
_reflns_odcompleteness_completeness 99.30
_reflns_odcompleteness_iscentric 1
_reflns_odcompleteness_theta 66.97
_olex2_refinement_description
;
1. Fixed Uiso
 At 1.2 times of:
  All C(H) groups
 At 1.5 times of:
  All C(H,H,H) groups
2.a Aromatic/amide H refined with riding coordinates:
 C18(H18), C19(H19), C22(H22), C20(H20), C28(H28), C16(H16), C13(H13),
 C21(H21), C24(H24), C27(H27), C26(H26), C14(H14), C15(H15), C25(H25)
2.b Idealised Me refined as rotating group:
 C10(H10A,H10B,H10C), C8(H8A,H8B,H8C), C9(H9A,H9B,H9C), C6(H6A,H6B,H6C),
 C7(H7A,H7B,H7C)
;
_olex2_submission_special_instructions 'No special instructions were received'
_oxdiff_exptl_absorpt_empirical_details
;
Empirical correction (ABSPACK) includes:
- Absorption correction using spherical harmonics
- Frame scaling
;
_oxdiff_exptl_absorpt_empirical_full_max 1.772
_oxdiff_exptl_absorpt_empirical_full_min 0.626

loop_
_space_group_symop_operation_xyz
'x, y, z'
'-x+1/2, y+1/2, -z+1/2'
'-x, -y, -z'
'x-1/2, -y-1/2, z-1/2'

loop_
_atom_site_label
_atom_site_type_symbol
_atom_site_fract_x
_atom_site_fract_y
_atom_site_fract_z
_atom_site_U_iso_or_equiv
_atom_site_adp_type
_atom_site_occupancy
_atom_site_site_symmetry_order
_atom_site_calc_flag
_atom_site_refinement_flags_posn
Mo1 Mo 0.54894(2) 0.26371(2) 0.34469(2) 0.02132(11) Uani 1 1 d .
S1 S 0.50740(8) 0.12762(5) 0.38198(6) 0.0287(2) Uani 1 1 d .
P0AA P 0.41050(8) 0.29300(5) 0.44034(6) 0.02203(19) Uani 1 1 d .
C17 C 0.4893(3) 0.3309(2) 0.5571(2) 0.0252(7) Uani 1 1 d .
C3 C 0.5284(3) 0.3375(2) 0.2119(2) 0.0277(7) Uani 1 1 d .
C23 C 0.2740(3) 0.3611(2) 0.4014(2) 0.0275(7) Uani 1 1 d .
C2 C 0.5311(4) 0.2545(2) 0.1906(3) 0.0311(8) Uani 1 1 d .
C11 C 0.3347(3) 0.2013(2) 0.4655(2) 0.0264(7) Uani 1 1 d .
C1 C 0.6544(4) 0.2243(2) 0.2361(3) 0.0291(8) Uani 1 1 d .
C12 C 0.3835(3) 0.1300(2) 0.4424(2) 0.0276(7) Uani 1 1 d .
C18 C 0.5034(4) 0.2879(2) 0.6385(3) 0.0320(8) Uani 1 1 d .
H18 H 0.4664 0.2381 0.6365 0.038 Uiso 1 1 calc R
C5 C 0.7270(3) 0.2876(2) 0.2876(2) 0.0290(8) Uani 1 1 d .
C19 C 0.5726(4) 0.3192(2) 0.7229(3) 0.0375(9) Uani 1 1 d .
H19 H 0.5829 0.2897 0.7771 0.045 Uiso 1 1 calc R
C4 C 0.6499(4) 0.3569(2) 0.2719(2) 0.0290(8) Uani 1 1 d .
C22 C 0.5459(4) 0.4053(2) 0.5623(3) 0.0318(8) Uani 1 1 d .
H22 H 0.5386 0.4344 0.5081 0.038 Uiso 1 1 calc R
C20 C 0.6261(4) 0.3931(2) 0.7273(3) 0.0353(8) Uani 1 1 d .
H20 H 0.6712 0.4139 0.7844 0.042 Uiso 1 1 calc R
C28 C 0.2110(3) 0.3654(2) 0.3075(3) 0.0324(8) Uani 1 1 d .
H28 H 0.2368 0.3329 0.2654 0.039 Uiso 1 1 calc R
C16 C 0.2360(4) 0.1995(2) 0.5089(3) 0.0367(9) Uani 1 1 d .
H16 H 0.2015 0.2467 0.5234 0.044 Uiso 1 1 calc R
C13 C 0.3366(4) 0.0582(2) 0.4653(3) 0.0353(9) Uani 1 1 d .
H13 H 0.3703 0.0108 0.4505 0.042 Uiso 1 1 calc R
C21 C 0.6127(4) 0.4365(2) 0.6470(3) 0.0367(9) Uani 1 1 d .
H21 H 0.6486 0.4867 0.6497 0.044 Uiso 1 1 calc R
C24 C 0.2326(4) 0.4095(2) 0.4633(3) 0.0372(9) Uani 1 1 d .
H24 H 0.2729 0.4070 0.5266 0.045 Uiso 1 1 calc R
C27 C 0.1098(4) 0.4175(2) 0.2753(3) 0.0433(10) Uani 1 1 d .
H27 H 0.0687 0.4200 0.2121 0.052 Uiso 1 1 calc R
C10 C 0.8627(4) 0.2833(3) 0.3453(3) 0.0409(9) Uani 1 1 d .
H10A H 0.8750 0.3197 0.3963 0.061 Uiso 1 1 calc GR
H10B H 0.9190 0.2968 0.3075 0.061 Uiso 1 1 calc GR
H10C H 0.8811 0.2305 0.3689 0.061 Uiso 1 1 calc GR
C26 C 0.0705(4) 0.4654(3) 0.3374(4) 0.0489(11) Uani 1 1 d .
H26 H 0.0028 0.5004 0.3161 0.059 Uiso 1 1 calc R
C8 C 0.4276(4) 0.3971(2) 0.1693(3) 0.0379(9) Uani 1 1 d .
H8A H 0.3475 0.3706 0.1447 0.057 Uiso 1 1 calc GR
H8B H 0.4516 0.4244 0.1199 0.057 Uiso 1 1 calc GR
H8C H 0.4191 0.4344 0.2159 0.057 Uiso 1 1 calc GR
C9 C 0.6948(4) 0.4393(2) 0.3026(3) 0.0406(9) Uani 1 1 d .
H9A H 0.6237 0.4704 0.3092 0.061 Uiso 1 1 calc GR
H9B H 0.7311 0.4631 0.2569 0.061 Uiso 1 1 calc GR
H9C H 0.7583 0.4368 0.3612 0.061 Uiso 1 1 calc GR
C14 C 0.2393(4) 0.0574(2) 0.5101(3) 0.0427(10) Uani 1 1 d .
H14 H 0.2084 0.0096 0.5261 0.051 Uiso 1 1 calc R
C6 C 0.7059(4) 0.1428(2) 0.2264(3) 0.0424(10) Uani 1 1 d .
H6A H 0.7444 0.1215 0.2871 0.064 Uiso 1 1 calc GR
H6B H 0.7688 0.1460 0.1917 0.064 Uiso 1 1 calc GR
H6C H 0.6373 0.1090 0.1943 0.064 Uiso 1 1 calc GR
C15 C 0.1885(4) 0.1279(3) 0.5309(3) 0.0460(11) Uani 1 1 d .
H15 H 0.1222 0.1274 0.5598 0.055 Uiso 1 1 calc R
C7 C 0.4284(4) 0.2099(3) 0.1216(3) 0.0438(10) Uani 1 1 d .
H7A H 0.4218 0.1574 0.1444 0.066 Uiso 1 1 calc GR
H7B H 0.4496 0.2071 0.0630 0.066 Uiso 1 1 calc GR
H7C H 0.3482 0.2368 0.1134 0.066 Uiso 1 1 calc GR
C25 C 0.1318(4) 0.4614(3) 0.4311(4) 0.0483(11) Uani 1 1 d .
H25 H 0.1052 0.4938 0.4730 0.058 Uiso 1 1 calc R
B1 B 0.6577(4) 0.1651(3) 0.4700(3) 0.0343(9) Uani 1 1 d .
H1A H 0.662(4) 0.234(2) 0.462(3) 0.034(11) Uiso 1 1 d .
H H 0.598(4) 0.338(3) 0.413(3) 0.040(11) Uiso 1 1 d .
H1B H 0.644(3) 0.164(2) 0.536(3) 0.027(9) Uiso 1 1 d .

loop_
_atom_site_aniso_label
_atom_site_aniso_U_11
_atom_site_aniso_U_22
_atom_site_aniso_U_33
_atom_site_aniso_U_23
_atom_site_aniso_U_13
_atom_site_aniso_U_12
Mo1 0.02605(17) 0.01903(17) 0.01832(17) -0.00022(10) 0.00485(11) -0.00055(9)
S1 0.0368(5) 0.0195(4) 0.0289(5) 0.0004(3) 0.0071(4) 0.0012(3)
P0AA 0.0279(4) 0.0176(4) 0.0208(4) 0.0003(3) 0.0068(3) -0.0020(3)
C17 0.0267(17) 0.0219(16) 0.0276(18) -0.0009(14) 0.0081(14) 0.0014(13)
C3 0.0382(19) 0.0257(17) 0.0193(17) 0.0072(14) 0.0078(14) -0.0010(15)
C23 0.0263(17) 0.0238(17) 0.0323(19) 0.0049(15) 0.0076(14) -0.0037(14)
C2 0.041(2) 0.0314(19) 0.0215(18) -0.0032(15) 0.0092(16) -0.0038(16)
C11 0.0329(18) 0.0259(18) 0.0191(17) 0.0004(14) 0.0045(14) -0.0078(14)
C1 0.0370(19) 0.0271(18) 0.0256(19) -0.0046(14) 0.0125(15) -0.0019(15)
C12 0.0321(18) 0.0264(18) 0.0221(17) 0.0036(14) 0.0030(14) -0.0048(14)
C18 0.043(2) 0.0238(17) 0.0279(19) 0.0024(15) 0.0063(16) -0.0030(15)
C5 0.0327(19) 0.0300(18) 0.0280(19) -0.0044(15) 0.0144(15) -0.0032(15)
C19 0.044(2) 0.038(2) 0.0262(19) 0.0058(16) 0.0022(16) 0.0005(17)
C4 0.039(2) 0.0267(18) 0.0257(18) 0.0001(14) 0.0169(15) -0.0005(15)
C22 0.044(2) 0.0235(17) 0.0293(19) -0.0008(15) 0.0119(16) -0.0012(15)
C20 0.037(2) 0.037(2) 0.028(2) -0.0087(16) 0.0017(15) 0.0010(16)
C28 0.0251(17) 0.0273(18) 0.043(2) 0.0027(16) 0.0053(15) -0.0027(14)
C16 0.047(2) 0.032(2) 0.035(2) -0.0034(17) 0.0173(17) -0.0098(17)
C13 0.049(2) 0.0223(18) 0.030(2) 0.0026(15) 0.0028(17) -0.0047(16)
C21 0.046(2) 0.0266(19) 0.037(2) -0.0079(16) 0.0097(17) -0.0092(16)
C24 0.038(2) 0.039(2) 0.040(2) -0.0027(18) 0.0181(17) 0.0051(17)
C27 0.032(2) 0.037(2) 0.054(3) 0.0063(19) -0.0012(18) -0.0009(17)
C10 0.030(2) 0.049(2) 0.043(2) -0.001(2) 0.0076(17) -0.0005(18)
C26 0.030(2) 0.036(2) 0.078(3) 0.003(2) 0.011(2) 0.0069(17)
C8 0.046(2) 0.039(2) 0.028(2) 0.0089(17) 0.0090(17) 0.0061(18)
C9 0.050(2) 0.030(2) 0.045(2) -0.0065(18) 0.0170(19) -0.0086(18)
C14 0.060(3) 0.032(2) 0.036(2) 0.0021(17) 0.0143(19) -0.0203(19)
C6 0.056(3) 0.031(2) 0.047(3) -0.0085(18) 0.024(2) 0.0010(18)
C15 0.058(3) 0.043(2) 0.045(2) -0.005(2) 0.028(2) -0.020(2)
C7 0.056(3) 0.045(2) 0.025(2) -0.0090(18) 0.0004(18) -0.005(2)
C25 0.040(2) 0.042(2) 0.070(3) -0.005(2) 0.025(2) 0.0073(19)
B1 0.037(2) 0.035(2) 0.027(2) 0.0063(18) 0.0017(18) 0.0038(18)

loop_
_atom_type_symbol
_atom_type_description
_atom_type_scat_dispersion_real
_atom_type_scat_dispersion_imag
_atom_type_scat_source
C C 0.0181 0.0091 'International Tables Vol C Tables 4.2.6.8 and 6.1.1.4'
H H 0.0000 0.0000 'International Tables Vol C Tables 4.2.6.8 and 6.1.1.4'
B B 0.0090 0.0039 'International Tables Vol C Tables 4.2.6.8 and 6.1.1.4'
Mo Mo -0.0483 2.7339 'International Tables Vol C Tables 4.2.6.8 and 6.1.1.4'
P P 0.2955 0.4335 'International Tables Vol C Tables 4.2.6.8 and 6.1.1.4'
S S 0.3331 0.5567 'International Tables Vol C Tables 4.2.6.8 and 6.1.1.4'

loop_
_geom_angle_atom_site_label_1
_geom_angle_atom_site_label_2
_geom_angle_atom_site_label_3
_geom_angle
S1 Mo1 B1 45.03(11)
S1 Mo1 H1A 69.9(12)
S1 Mo1 H 129.9(15)
P0AA Mo1 S1 82.90(3)
P0AA Mo1 B1 86.65(11)
P0AA Mo1 H1A 82.2(12)
P0AA Mo1 H 67.4(14)
C3 Mo1 S1 136.61(9)
C3 Mo1 P0AA 117.93(9)
C3 Mo1 C1 60.57(13)
C3 Mo1 C5 59.79(13)
C3 Mo1 C4 35.69(13)
C3 Mo1 B1 155.00(14)
C3 Mo1 H1A 145.0(12)
C3 Mo1 H 93.5(15)
C2 Mo1 S1 101.25(10)
C2 Mo1 P0AA 136.45(10)
C2 Mo1 C3 36.87(13)
C2 Mo1 C1 36.33(14)
C2 Mo1 C5 60.06(13)
C2 Mo1 C4 60.07(13)
C2 Mo1 B1 126.76(14)
C2 Mo1 H1A 140.3(12)
C2 Mo1 H 128.3(15)
C1 Mo1 S1 92.44(9)
C1 Mo1 P0AA 170.41(9)
C1 Mo1 C5 35.71(13)
C1 Mo1 C4 59.47(12)
C1 Mo1 B1 96.01(14)
C1 Mo1 H1A 104.1(12)
C1 Mo1 H 121.5(14)
C5 Mo1 S1 117.73(9)
C5 Mo1 P0AA 153.25(9)
C5 Mo1 C4 35.38(13)
C5 Mo1 B1 96.38(14)
C5 Mo1 H1A 89.0(12)
C5 Mo1 H 85.9(14)
C4 Mo1 S1 151.41(9)
C4 Mo1 P0AA 125.68(9)
C4 Mo1 B1 126.60(14)
C4 Mo1 H1A 109.4(12)
C4 Mo1 H 69.6(15)
B1 Mo1 H1A 25.8(12)
B1 Mo1 H 92.0(15)
H1A Mo1 H 66.8(19)
C12 S1 Mo1 107.41(12)
C12 S1 B1 105.30(18)
B1 S1 Mo1 70.56(14)
C17 P0AA Mo1 115.42(11)
C17 P0AA C23 102.39(16)
C17 P0AA C11 102.85(15)
C23 P0AA Mo1 121.52(11)
C11 P0AA Mo1 109.46(11)
C11 P0AA C23 103.03(16)
C18 C17 P0AA 124.1(3)
C18 C17 C22 118.7(3)
C22 C17 P0AA 117.0(3)
C2 C3 Mo1 70.0(2)
C2 C3 C8 128.0(3)
C4 C3 Mo1 73.80(19)
C4 C3 C2 107.0(3)
C4 C3 C8 124.3(3)
C8 C3 Mo1 128.6(2)
C28 C23 P0AA 119.4(3)
C28 C23 C24 118.5(3)
C24 C23 P0AA 122.1(3)
C3 C2 Mo1 73.1(2)
C3 C2 C7 125.7(4)
C1 C2 Mo1 73.9(2)
C1 C2 C3 108.4(3)
C1 C2 C7 125.4(3)
C7 C2 Mo1 125.4(3)
C12 C11 P0AA 117.3(3)
C16 C11 P0AA 123.6(3)
C16 C11 C12 119.0(3)
C2 C1 Mo1 69.8(2)
C2 C1 C5 107.7(3)
C2 C1 C6 127.3(3)
C5 C1 Mo1 73.27(19)
C5 C1 C6 124.8(4)
C6 C1 Mo1 126.5(3)
C11 C12 S1 121.6(3)
C13 C12 S1 118.1(3)
C13 C12 C11 120.4(3)
C17 C18 H18 120.0
C17 C18 C19 120.1(3)
C19 C18 H18 120.0
C1 C5 Mo1 71.0(2)
C1 C5 C10 126.3(4)
C4 C5 Mo1 72.35(19)
C4 C5 C1 108.2(3)
C4 C5 C10 125.5(3)
C10 C5 Mo1 124.3(3)
C18 C19 H19 119.6
C20 C19 C18 120.8(4)
C20 C19 H19 119.6
C3 C4 Mo1 70.51(19)
C3 C4 C5 108.7(3)
C3 C4 C9 125.1(3)
C5 C4 Mo1 72.3(2)
C5 C4 C9 125.6(3)
C9 C4 Mo1 129.4(2)
C17 C22 H22 119.6
C21 C22 C17 120.8(3)
C21 C22 H22 119.6
C19 C20 H20 120.1
C19 C20 C21 119.8(3)
C21 C20 H20 120.1
C23 C28 H28 119.5
C23 C28 C27 121.0(4)
C27 C28 H28 119.5
C11 C16 H16 119.8
C15 C16 C11 120.5(4)
C15 C16 H16 119.8
C12 C13 H13 120.1
C14 C13 C12 119.9(4)
C14 C13 H13 120.1
C22 C21 H21 120.0
C20 C21 C22 119.9(3)
C20 C21 H21 120.0
C23 C24 H24 119.8
C25 C24 C23 120.5(4)
C25 C24 H24 119.8
C28 C27 H27 120.1
C26 C27 C28 119.8(4)
C26 C27 H27 120.1
C5 C10 H10A 109.5
C5 C10 H10B 109.5
C5 C10 H10C 109.5
H10A C10 H10B 109.5
H10A C10 H10C 109.5
H10B C10 H10C 109.5
C27 C26 H26 120.1
C27 C26 C25 119.8(4)
C25 C26 H26 120.1
C3 C8 H8A 109.5
C3 C8 H8B 109.5
C3 C8 H8C 109.5
H8A C8 H8B 109.5
H8A C8 H8C 109.5
H8B C8 H8C 109.5
C4 C9 H9A 109.5
C4 C9 H9B 109.5
C4 C9 H9C 109.5
H9A C9 H9B 109.5
H9A C9 H9C 109.5
H9B C9 H9C 109.5
C13 C14 H14 120.1
C15 C14 C13 119.9(4)
C15 C14 H14 120.1
C1 C6 H6A 109.5
C1 C6 H6B 109.5
C1 C6 H6C 109.5
H6A C6 H6B 109.5
H6A C6 H6C 109.5
H6B C6 H6C 109.5
C16 C15 H15 119.8
C14 C15 C16 120.4(4)
C14 C15 H15 119.8
C2 C7 H7A 109.5
C2 C7 H7B 109.5
C2 C7 H7C 109.5
H7A C7 H7B 109.5
H7A C7 H7C 109.5
H7B C7 H7C 109.5
C24 C25 H25 119.8
C26 C25 C24 120.4(4)
C26 C25 H25 119.8
Mo1 B1 H1A 45(2)
Mo1 B1 H1B 124(2)
S1 B1 Mo1 64.41(12)
S1 B1 H1A 108(2)
S1 B1 H1B 110(2)
H1A B1 H1B 98(3)

loop_
_geom_bond_atom_site_label_1
_geom_bond_atom_site_label_2
_geom_bond_distance
Mo1 S1 2.4366(9)
Mo1 P0AA 2.3778(8)
Mo1 C3 2.298(3)
Mo1 C2 2.257(4)
Mo1 C1 2.311(3)
Mo1 C5 2.340(3)
Mo1 C4 2.341(3)
Mo1 B1 2.547(4)
Mo1 H1A 1.92(4)
Mo1 H 1.61(4)
S1 C12 1.803(4)
S1 B1 1.911(5)
P0AA C17 1.839(3)
P0AA C23 1.845(4)
P0AA C11 1.839(3)
C17 C18 1.385(5)
C17 C22 1.394(5)
C3 C2 1.441(5)
C3 C4 1.422(5)
C3 C8 1.499(5)
C23 C28 1.388(5)
C23 C24 1.392(5)
C2 C1 1.425(6)
C2 C7 1.504(5)
C11 C12 1.396(5)
C11 C16 1.389(5)
C1 C5 1.426(5)
C1 C6 1.508(5)
C12 C13 1.394(5)
C18 H18 0.9300
C18 C19 1.389(5)
C5 C4 1.423(5)
C5 C10 1.498(5)
C19 H19 0.9300
C19 C20 1.372(6)
C4 C9 1.506(5)
C22 H22 0.9300
C22 C21 1.383(5)
C20 H20 0.9300
C20 C21 1.378(6)
C28 H28 0.9300
C28 C27 1.390(5)
C16 H16 0.9300
C16 C15 1.388(6)
C13 H13 0.9300
C13 C14 1.389(6)
C21 H21 0.9300
C24 H24 0.9300
C24 C25 1.386(6)
C27 H27 0.9300
C27 C26 1.378(7)
C10 H10A 0.9600
C10 H10B 0.9600
C10 H10C 0.9600
C26 H26 0.9300
C26 C25 1.381(7)
C8 H8A 0.9600
C8 H8B 0.9600
C8 H8C 0.9600
C9 H9A 0.9600
C9 H9B 0.9600
C9 H9C 0.9600
C14 H14 0.9300
C14 C15 1.381(6)
C6 H6A 0.9600
C6 H6B 0.9600
C6 H6C 0.9600
C15 H15 0.9300
C7 H7A 0.9600
C7 H7B 0.9600
C7 H7C 0.9600
C25 H25 0.9300
B1 H1A 1.17(4)
B1 H1B 1.04(4)
